data_7235302
loop_
_publ_author_name
'Nasr-Esfahani, Mahboobeh'
'Mohammadpoor-Baltork, Iraj'
'Khosropour, Ahmad Reza'
'Moghadam, Majid'
'Mirkhani, Valiollah'
'Tangestaninejad, Shahram'
'Agabekov, Vladislav'
'Rudbari, Hadi Amiri'

_publ_section_title
;
 Copper immobilized on nano-silica triazine dendrimer (Cu(ii)-TD@nSiO2)
 catalyzed synthesis of symmetrical and unsymmetrical 1,3-diynes under
 aerobic conditions at ambient temperature
;
_journal_issue 27
_journal_name_full 'RSC Adv.'
_journal_page_first 14291
_journal_paper_doi 10.1039/C3RA47184E
_journal_volume 4
_journal_year 2014
_chemical_formula_moiety 'C17 H12 O'
_chemical_formula_sum 'C17 H12 O'
_chemical_formula_weight 232.27
_space_group_IT_number 14
_space_group_name_Hall '-P 2ybc'
_space_group_name_H-M_alt 'P 1 21/c 1'
_symmetry_cell_setting monoclinic
_symmetry_space_group_name_H-M 'P 1 21/c 1'
_atom_sites_solution_hydrogens geom
_atom_sites_solution_primary direct
_atom_sites_solution_secondary difmap
_audit_creation_method SHELXL-97
_cell_angle_alpha 90.00
_cell_angle_beta 101.896(11)
_cell_angle_gamma 90.00
_cell_formula_units_Z 4
_cell_length_a 13.846(2)
_cell_length_b 9.3560(19)
_cell_length_c 10.2300(15)
_cell_measurement_temperature 298(2)
_cell_volume 1296.8(4)
_computing_cell_refinement 'X-Area 1.31 (Stoe & Cie GmbH, 2005)'
_computing_data_collection 'X-Area 1.31 (Stoe & Cie GmbH, 2005)'
_computing_data_reduction 'X-Area 1.31 (Stoe & Cie GmbH, 2005)'
_computing_molecular_graphics 'ORTEP-3 for Windows (Farrugia, 1997)'
_computing_publication_material 'WinGX (Farrugia, 1999)'
_computing_structure_refinement 'SHELXL-97 (Sheldrick, 1997)'
_computing_structure_solution 'SHELXS-97 (Sheldrick, 1990)'
_diffrn_ambient_temperature 298(2)
_diffrn_measured_fraction_theta_full 1.000
_diffrn_measured_fraction_theta_max 1.000
_diffrn_measurement_device_type 'STOE IPDS 2T Image Plate diffractometer'
_diffrn_measurement_method 'rotation method'
_diffrn_radiation_monochromator graphite
_diffrn_radiation_source 'fine-focus sealed tube'
_diffrn_radiation_type MoK\a
_diffrn_radiation_wavelength 0.71073
_diffrn_reflns_av_R_equivalents 0.1138
_diffrn_reflns_av_sigmaI/netI 0.0728
_diffrn_reflns_limit_h_max 16
_diffrn_reflns_limit_h_min -16
_diffrn_reflns_limit_k_max 11
_diffrn_reflns_limit_k_min -11
_diffrn_reflns_limit_l_max 11
_diffrn_reflns_limit_l_min -12
_diffrn_reflns_number 14290
_diffrn_reflns_theta_full 25.00
_diffrn_reflns_theta_max 25.00
_diffrn_reflns_theta_min 2.65
_exptl_absorpt_coefficient_mu 0.073
_exptl_absorpt_correction_type none
_exptl_crystal_colour colorless
_exptl_crystal_density_diffrn 1.190
_exptl_crystal_density_method 'not measured'
_exptl_crystal_description irregular
_exptl_crystal_F_000 488
_exptl_crystal_size_max 0.23
_exptl_crystal_size_mid 0.12
_exptl_crystal_size_min 0.10
_refine_diff_density_max 0.128
_refine_diff_density_min -0.201
_refine_diff_density_rms 0.049
_refine_ls_extinction_coef 0.0169(18)
_refine_ls_extinction_expression Fc^*^=kFc[1+0.001xFc^2^\l^3^/sin(2\q)]^-1/4^
_refine_ls_extinction_method SHELXL
_refine_ls_goodness_of_fit_ref 0.924
_refine_ls_hydrogen_treatment constr
_refine_ls_matrix_type full
_refine_ls_number_parameters 165
_refine_ls_number_reflns 2284
_refine_ls_number_restraints 0
_refine_ls_restrained_S_all 0.624
_refine_ls_R_factor_all 0.1991
_refine_ls_R_factor_gt 0.0520
_refine_ls_shift/su_max 0.000
_refine_ls_shift/su_mean 0.000
_refine_ls_structure_factor_coef Fsqd
_refine_ls_weighting_details 'calc w=1/[\s^2^(Fo^2^)+(0.0000P)^2^+0.0000P] where P=(Fo^2^+2Fc^2^)/3'
_refine_ls_weighting_scheme calc
_refine_ls_wR_factor_gt 0.0806
_refine_ls_wR_factor_ref 0.1092
_reflns_number_gt 632
_reflns_number_total 2284
_reflns_threshold_expression >2\s(I)
_cod_data_source_file c3ra47184e2.cif
_cod_data_source_block m+p21c
_cod_depositor_comments
;
The following automatic conversions were performed:

data item '_symmetry_cell_setting' value 'Monoclinic' was changed to
'monoclinic' in accordance with the
/home/saulius/struct/COD-crude-data/automatic-downloads/DataCite-retrospective/RSC/depositions/lib/dictionaries/cif_core.dic
dictionary named 'cif_core.dic' version 2.4.2 last updated on
2011-04-26.

Automatic conversion script
Id: cif_fix_values 6909 2019-04-08 15:41:33Z antanas 
;
_cod_original_sg_symbol_H-M 'P2(1)/c  '
_cod_database_code 7235302

loop_
_symmetry_equiv_pos_as_xyz
'x, y, z'
'-x, y+1/2, -z+1/2'
'-x, -y, -z'
'x, -y-1/2, z-1/2'

loop_
_atom_site_label
_atom_site_type_symbol
_atom_site_fract_x
_atom_site_fract_y
_atom_site_fract_z
_atom_site_U_iso_or_equiv
_atom_site_adp_type
_atom_site_occupancy
_atom_site_symmetry_multiplicity
_atom_site_calc_flag
_atom_site_refinement_flags
O1 O 0.72675(18) 0.0925(3) 0.3204(3) 0.0798(9) Uani 1 1 d .
C14 C 0.8049(3) 0.0983(4) 0.4262(4) 0.0601(10) Uani 1 1 d .
C11 C 0.9546(3) 0.0852(4) 0.6520(4) 0.0547(9) Uani 1 1 d .
C8 C 1.1744(3) 0.0892(4) 0.9770(5) 0.0670(12) Uani 1 1 d .
C7 C 1.2423(3) 0.0989(4) 1.0690(4) 0.0657(12) Uani 1 1 d .
C9 C 1.0977(3) 0.0821(4) 0.8657(5) 0.0698(12) Uani 1 1 d .
C10 C 1.0331(3) 0.0809(4) 0.7695(4) 0.0670(12) Uani 1 1 d .
C16 C 0.9563(3) 0.1860(4) 0.5550(4) 0.0668(11) Uani 1 1 d .
H16 H 1.0085 0.2505 0.5653 0.080 Uiso 1 1 calc R
C15 C 0.8814(3) 0.1932(3) 0.4418(4) 0.0632(11) Uani 1 1 d .
H15 H 0.8833 0.2622 0.3770 0.076 Uiso 1 1 calc R
C13 C 0.8025(3) -0.0035(4) 0.5233(4) 0.0711(12) Uani 1 1 d .
H13 H 0.7501 -0.0676 0.5128 0.085 Uiso 1 1 calc R
C5 C 1.3272(3) 0.2290(4) 1.2664(4) 0.0714(12) Uani 1 1 d .
H5 H 1.2748 0.2929 1.2565 0.086 Uiso 1 1 calc R
C6 C 1.3252(3) 0.1173(4) 1.1783(4) 0.0563(10) Uani 1 1 d .
C1 C 1.4042(3) 0.0238(4) 1.1947(4) 0.0752(12) Uani 1 1 d .
H1 H 1.4028 -0.0521 1.1357 0.090 Uiso 1 1 calc R
C12 C 0.8769(3) -0.0110(4) 0.6356(4) 0.0687(12) Uani 1 1 d .
H12 H 0.8751 -0.0803 0.7002 0.082 Uiso 1 1 calc R
C4 C 1.4093(4) 0.2450(4) 1.3712(4) 0.0828(13) Uani 1 1 d .
H4 H 1.4110 0.3189 1.4324 0.099 Uiso 1 1 calc R
C2 C 1.4846(3) 0.0419(5) 1.2973(5) 0.0942(16) Uani 1 1 d .
H2 H 1.5375 -0.0212 1.3075 0.113 Uiso 1 1 calc R
C3 C 1.4863(4) 0.1526(5) 1.3836(4) 0.0892(14) Uani 1 1 d .
H3 H 1.5412 0.1654 1.4523 0.107 Uiso 1 1 calc R
C17 C 0.7263(3) 0.1917(4) 0.2153(4) 0.0884(14) Uani 1 1 d .
H17A H 0.7288 0.2872 0.2501 0.133 Uiso 1 1 calc R
H17B H 0.6670 0.1797 0.1484 0.133 Uiso 1 1 calc R
H17C H 0.7826 0.1753 0.1762 0.133 Uiso 1 1 calc R

loop_
_atom_site_aniso_label
_atom_site_aniso_U_11
_atom_site_aniso_U_22
_atom_site_aniso_U_33
_atom_site_aniso_U_23
_atom_site_aniso_U_13
_atom_site_aniso_U_12
O1 0.072(2) 0.0879(18) 0.0697(19) 0.0144(15) -0.0091(15) -0.0126(15)
C14 0.061(3) 0.059(2) 0.062(3) 0.002(2) 0.015(2) 0.003(2)
C11 0.053(3) 0.055(2) 0.056(3) -0.006(2) 0.012(2) -0.001(2)
C8 0.057(3) 0.060(3) 0.083(3) -0.001(2) 0.013(3) 0.005(2)
C7 0.056(3) 0.067(3) 0.072(3) 0.003(2) 0.009(2) 0.002(2)
C9 0.064(3) 0.070(3) 0.071(3) -0.007(2) 0.004(3) 0.005(2)
C10 0.071(3) 0.062(3) 0.065(3) -0.010(2) 0.007(3) 0.008(2)
C16 0.063(3) 0.068(3) 0.068(3) -0.006(2) 0.011(2) -0.020(2)
C15 0.066(3) 0.055(2) 0.068(3) 0.010(2) 0.013(2) -0.013(2)
C13 0.069(3) 0.064(3) 0.075(3) 0.006(2) 0.003(3) -0.022(2)
C5 0.068(3) 0.073(3) 0.073(3) -0.004(2) 0.014(3) -0.004(2)
C6 0.051(3) 0.058(2) 0.058(3) 0.005(2) 0.009(2) 0.001(2)
C1 0.073(3) 0.072(3) 0.077(3) -0.006(2) 0.008(3) 0.009(2)
C12 0.069(3) 0.059(2) 0.076(3) 0.011(2) 0.010(2) -0.003(2)
C4 0.098(4) 0.085(3) 0.065(3) -0.011(2) 0.017(3) -0.016(3)
C2 0.077(4) 0.098(4) 0.094(4) 0.013(3) -0.014(3) 0.015(3)
C3 0.076(4) 0.109(4) 0.072(3) 0.005(3) -0.008(3) -0.020(3)
C17 0.097(4) 0.092(3) 0.069(3) 0.016(3) -0.001(2) 0.009(3)

loop_
_atom_type_symbol
_atom_type_description
_atom_type_scat_dispersion_real
_atom_type_scat_dispersion_imag
_atom_type_scat_source
C C 0.0033 0.0016 'International Tables Vol C Tables 4.2.6.8 and 6.1.1.4'
H H 0.0000 0.0000 'International Tables Vol C Tables 4.2.6.8 and 6.1.1.4'
O O 0.0106 0.0060 'International Tables Vol C Tables 4.2.6.8 and 6.1.1.4'

loop_
_geom_angle_atom_site_label_1
_geom_angle_atom_site_label_2
_geom_angle_atom_site_label_3
_geom_angle
C14 O1 C17 117.0(3)
O1 C14 C15 126.0(4)
O1 C14 C13 114.2(3)
C15 C14 C13 119.8(3)
C16 C11 C12 119.2(3)
C16 C11 C10 119.9(4)
C12 C11 C10 120.9(4)
C7 C8 C9 177.1(6)
C8 C7 C6 177.3(5)
C10 C9 C8 177.6(5)
C9 C10 C11 177.9(5)
C11 C16 C15 121.0(4)
C11 C16 H16 119.5
C15 C16 H16 119.5
C14 C15 C16 119.6(4)
C14 C15 H15 120.2
C16 C15 H15 120.2
C12 C13 C14 120.6(4)
C12 C13 H13 119.7
C14 C13 H13 119.7
C6 C5 C4 119.1(4)
C6 C5 H5 120.4
C4 C5 H5 120.4
C5 C6 C1 119.4(3)
C5 C6 C7 120.4(4)
C1 C6 C7 120.2(4)
C2 C1 C6 120.7(4)
C2 C1 H1 119.6
C6 C1 H1 119.6
C13 C12 C11 119.8(4)
C13 C12 H12 120.1
C11 C12 H12 120.1
C3 C4 C5 120.1(4)
C3 C4 H4 120.0
C5 C4 H4 120.0
C3 C2 C1 119.6(4)
C3 C2 H2 120.2
C1 C2 H2 120.2
C2 C3 C4 121.1(4)
C2 C3 H3 119.5
C4 C3 H3 119.5
O1 C17 H17A 109.5
O1 C17 H17B 109.5
H17A C17 H17B 109.5
O1 C17 H17C 109.5
H17A C17 H17C 109.5
H17B C17 H17C 109.5

loop_
_geom_bond_atom_site_label_1
_geom_bond_atom_site_label_2
_geom_bond_distance
O1 C14 1.365(4)
O1 C17 1.419(4)
C14 C15 1.366(4)
C14 C13 1.382(4)
C11 C16 1.373(4)
C11 C12 1.386(4)
C11 C10 1.445(5)
C8 C7 1.189(5)
C8 C9 1.388(6)
C7 C6 1.438(5)
C9 C10 1.187(5)
C16 C15 1.387(5)
C16 H16 0.9300
C15 H15 0.9300
C13 C12 1.378(5)
C13 H13 0.9300
C5 C6 1.376(4)
C5 C4 1.400(5)
C5 H5 0.9300
C6 C1 1.384(4)
C1 C2 1.374(5)
C1 H1 0.9300
C12 H12 0.9300
C4 C3 1.359(5)
C4 H4 0.9300
C2 C3 1.358(5)
C2 H2 0.9300
C3 H3 0.9300
C17 H17A 0.9600
C17 H17B 0.9600
C17 H17C 0.9600

loop_
_geom_torsion_atom_site_label_1
_geom_torsion_atom_site_label_2
_geom_torsion_atom_site_label_3
_geom_torsion_atom_site_label_4
_geom_torsion
C17 O1 C14 C15 1.8(6)
C17 O1 C14 C13 -178.3(3)
C12 C11 C16 C15 0.4(5)
C10 C11 C16 C15 -179.4(4)
O1 C14 C15 C16 -179.8(4)
C13 C14 C15 C16 0.3(6)
C11 C16 C15 C14 -0.3(6)
O1 C14 C13 C12 179.6(4)
C15 C14 C13 C12 -0.5(6)
C4 C5 C6 C1 -0.3(6)
C4 C5 C6 C7 -179.5(4)
C5 C6 C1 C2 -0.4(6)
C7 C6 C1 C2 178.8(4)
C14 C13 C12 C11 0.6(6)
C16 C11 C12 C13 -0.5(6)
C10 C11 C12 C13 179.3(4)
C6 C5 C4 C3 1.2(7)
C6 C1 C2 C3 0.2(7)
C1 C2 C3 C4 0.8(7)
C5 C4 C3 C2 -1.5(7)
